data_7715793
loop_
_publ_author_name
'Karade, Deepika V.'
'Phan, Vo Quang Huy'
'Dias, H. V. Rasika'

_publ_section_title
;
 Coinage metal-ethylene complexes of sterically demanding
 1,10-phenanthroline ligands.
;
_journal_issue 25
_journal_name_full 'Dalton transactions (Cambridge, England : 2003)'
_journal_page_first 10426
_journal_page_last 10433
_journal_paper_doi 10.1039/d4dt00822g
_journal_volume 53
_journal_year 2024
_chemical_formula_moiety 'F6 Sb, C44 H56 Ag N2'
_chemical_formula_sum 'C44 H56 Ag F6 N2 Sb'
_chemical_formula_weight 956.52
_space_group_crystal_system monoclinic
_space_group_IT_number 15
_space_group_name_Hall '-C 2yc'
_space_group_name_H-M_alt 'C 1 2/c 1'
_atom_sites_solution_hydrogens mixed
_atom_sites_solution_primary dual
_audit_creation_date 2023-01-15
_audit_creation_method
;
Olex2 1.5
(compiled 2022.04.07 svn.rca3783a0 for OlexSys, GUI svn.r6498)
;
_audit_update_record
;
2024-02-22 deposited with the CCDC.	2024-04-19 downloaded from the CCDC.
;
_cell_angle_alpha 90
_cell_angle_beta 99.591(5)
_cell_angle_gamma 90
_cell_formula_units_Z 4
_cell_length_a 12.259(4)
_cell_length_b 24.606(9)
_cell_length_c 15.700(6)
_cell_measurement_reflns_used 7540
_cell_measurement_temperature 100.28
_cell_measurement_theta_max 29.11
_cell_measurement_theta_min 2.45
_cell_volume 4670(3)
_computing_cell_refinement 'SAINT V8.40A (Bruker, 2019)'
_computing_data_collection 'APEX3 Ver. 2016.5-0 (Bruker-AXS, 2016)'
_computing_data_reduction 'SAINT V8.40A (Bruker, 2019)'
_computing_molecular_graphics 'Olex2 1.5 (Dolomanov et al., 2009)'
_computing_publication_material 'Olex2 1.5 (Dolomanov et al., 2009)'
_computing_structure_refinement 'SHELXL 2018/3 (Sheldrick, 2015)'
_computing_structure_solution 'SHELXT 2014/5 (Sheldrick, 2014)'
_diffrn_ambient_temperature 100.28
_diffrn_detector 'charge-coupled device (CCD) area detector'
_diffrn_detector_area_resol_mean 8
_diffrn_detector_type 'Bruker ApexII'
_diffrn_measured_fraction_theta_full 1.000
_diffrn_measured_fraction_theta_max 0.940
_diffrn_measurement_device 'three-circle diffractometer'
_diffrn_measurement_device_type 'Bruker Smart ApexII'
_diffrn_measurement_method '\f and \w scans'
_diffrn_radiation_collimation '0.6 mm double-pinhole'
_diffrn_radiation_detector 'Bruker ApexII'
_diffrn_radiation_monochromator graphite
_diffrn_radiation_probe x-ray
_diffrn_radiation_type 'Mo K\a'
_diffrn_radiation_wavelength 0.71073
_diffrn_radiation_xray_symbol K-L~3~
_diffrn_reflns_av_R_equivalents 0.0427
_diffrn_reflns_av_unetI/netI 0.0412
_diffrn_reflns_Laue_measured_fraction_full 1.000
_diffrn_reflns_Laue_measured_fraction_max 0.940
_diffrn_reflns_limit_h_max 17
_diffrn_reflns_limit_h_min -16
_diffrn_reflns_limit_k_max 34
_diffrn_reflns_limit_k_min -35
_diffrn_reflns_limit_l_max 21
_diffrn_reflns_limit_l_min -22
_diffrn_reflns_number 27107
_diffrn_reflns_point_group_measured_fraction_full 1.000
_diffrn_reflns_point_group_measured_fraction_max 0.940
_diffrn_reflns_theta_full 25.242
_diffrn_reflns_theta_max 30.997
_diffrn_reflns_theta_min 1.655
_diffrn_source 'sealed X-ray tube'
_diffrn_source_current 30.0
_diffrn_source_power 1.5
_diffrn_source_voltage 50.0
_diffrn_standards_number 0
_exptl_absorpt_coefficient_mu 1.051
_exptl_absorpt_correction_T_max 0.7462
_exptl_absorpt_correction_T_min 0.6799
_exptl_absorpt_correction_type multi-scan
_exptl_absorpt_process_details
;
SADABS-2016/2 (Bruker,2016/2) was used for absorption correction.
wR2(int) was 0.0646 before and 0.0522 after correction.
The Ratio of minimum to maximum transmission is 0.9111.
The \l/2 correction factor is Not present.
;
_exptl_crystal_colour colourless
_exptl_crystal_colour_primary colourless
_exptl_crystal_density_diffrn 1.361
_exptl_crystal_density_method 'not measured'
_exptl_crystal_description blocks
_exptl_crystal_F_000 1944
_exptl_crystal_size_max 0.257
_exptl_crystal_size_mid 0.178
_exptl_crystal_size_min 0.16
_refine_diff_density_max 0.591
_refine_diff_density_min -0.609
_refine_diff_density_rms 0.081
_refine_ls_extinction_method none
_refine_ls_goodness_of_fit_ref 1.060
_refine_ls_hydrogen_treatment mixed
_refine_ls_matrix_type full
_refine_ls_number_parameters 288
_refine_ls_number_reflns 6998
_refine_ls_number_restraints 15
_refine_ls_restrained_S_all 1.061
_refine_ls_R_factor_all 0.0405
_refine_ls_R_factor_gt 0.0305
_refine_ls_shift/su_max 0.001
_refine_ls_shift/su_mean 0.000
_refine_ls_structure_factor_coef Fsqd
_refine_ls_weighting_details 'w=1/[\s^2^(Fo^2^)+(0.0301P)^2^+1.0098P] where P=(Fo^2^+2Fc^2^)/3'
_refine_ls_weighting_scheme calc
_refine_ls_wR_factor_gt 0.0687
_refine_ls_wR_factor_ref 0.0724
_reflns_Friedel_coverage 0.000
_reflns_number_gt 5745
_reflns_number_total 6998
_reflns_threshold_expression 'I > 2\s(I)'
_cod_data_source_file d4dt00822g2.cif
_cod_data_source_block dia105_0m_a
_cod_depositor_comments 'Adding full bibliography for 7715792--7715795.cif.'
_cod_database_code 7715793
_shelx_shelxl_version_number 2018/3
_shelx_space_group_comment
;
The symmetry employed for this shelxl refinement is uniquely defined
by the following loop, which should always be used as a source of
symmetry information in preference to the above space-group names.
They are only intended as comments.
;
_shelx_estimated_absorpt_t_max 0.850
_shelx_estimated_absorpt_t_min 0.774
_olex2_refinement_description
;
1. Fixed Uiso
 At 1.2 times of:
  All C(H) groups
 At 1.5 times of:
  All C(H,H,H) groups
2. Restrained distances
 Sb-F1A \\sim Sb-F1 \\sim Sb-F3A \\sim Sb-F3 \\sim Sb-F2 \\sim Sb-F2A
 with sigma of 0.008
3. Others
 Sof(F1A)=Sof(F2A)=Sof(F3A)=1-FVAR(1)
 Sof(F1)=Sof(F2)=Sof(F3)=FVAR(1)
4.a Ternary CH refined with riding coordinates:
 C13(H13), C16(H16), C19(H19)
4.b Aromatic/amide H refined with riding coordinates:
 C2(H2), C3(H3), C6(H6), C9(H9), C11(H11)
4.c Idealised Me refined as rotating group:
 C14(H14A,H14B,H14C), C15(H15A,H15B,H15C), C17(H17A,H17B,H17C), C18(H18A,H18B,
 H18C), C20(H20A,H20B,H20C), C21(H21A,H21B,H21C)
;
_smtbx_masks_special_details
;
A solvent mask was calculated and 172 electrons were 
found in a volume of 680\%A^3^ in 1 void per unit cell. 
This is consistent with the presence of 
0.8[C6H14] per Asymmetric Unit 
which account for 160 electrons 
per unit cell.
;
_smtbx_masks_void_probe_radius 1.2
_smtbx_masks_void_truncation_radius 1.2
_olex2_submission_special_instructions 'No special instructions were received'

loop_
_space_group_symop_operation_xyz
'x, y, z'
'-x, y, -z+1/2'
'x+1/2, y+1/2, z'
'-x+1/2, y+1/2, -z+1/2'
'-x, -y, -z'
'x, -y, z-1/2'
'-x+1/2, -y+1/2, -z'
'x+1/2, -y+1/2, z-1/2'

loop_
_atom_site_label
_atom_site_type_symbol
_atom_site_fract_x
_atom_site_fract_y
_atom_site_fract_z
_atom_site_U_iso_or_equiv
_atom_site_adp_type
_atom_site_occupancy
_atom_site_site_symmetry_order
_atom_site_calc_flag
_atom_site_refinement_flags_posn
_atom_site_refinement_flags_adp
_atom_site_refinement_flags_occupancy
_atom_site_disorder_assembly
_atom_site_disorder_group
Sb Sb 0.250000 0.250000 1.000000 0.02763(6) Uani 1 2 d DS . P . .
F1A F 0.3006(4) 0.2795(2) 0.9058(3) 0.078(2) Uani 0.358(4) 1 d D . P A -2
F2A F 0.3909(5) 0.2256(5) 1.0454(6) 0.109(4) Uani 0.358(4) 1 d D . P A -2
F3A F 0.2247(8) 0.1856(2) 0.9405(5) 0.149(4) Uani 0.358(4) 1 d D . P A -2
F1 F 0.2696(3) 0.22327(13) 0.89286(15) 0.0708(11) Uani 0.642(4) 1 d D . P A -1
F2 F 0.3570(3) 0.20128(13) 1.0506(3) 0.0619(11) Uani 0.642(4) 1 d D . P A -1
F3 F 0.1406(2) 0.19831(9) 1.00429(19) 0.0618(10) Uani 0.642(4) 1 d D . P A -1
Ag Ag 0.000000 0.42457(2) 0.750000 0.01678(5) Uani 1 2 d S T P . .
N N 0.09972(12) 0.49899(6) 0.72210(9) 0.0156(3) Uani 1 1 d . . . . .
C1 C 0.19776(14) 0.49781(7) 0.69506(11) 0.0172(3) Uani 1 1 d . . . . .
C2 C 0.25094(15) 0.54615(7) 0.67664(12) 0.0231(4) Uani 1 1 d . . . . .
H2 H 0.320307 0.544551 0.657326 0.028 Uiso 1 1 calc R U . . .
C3 C 0.20252(16) 0.59554(7) 0.68661(12) 0.0236(4) Uani 1 1 d . . . . .
H3 H 0.237522 0.628153 0.673191 0.028 Uiso 1 1 calc R U . . .
C4 C 0.10037(15) 0.59762(7) 0.71693(11) 0.0193(3) Uani 1 1 d . . . . .
C5 C 0.05186(14) 0.54785(7) 0.73395(10) 0.0160(3) Uani 1 1 d . . . . .
C6 C 0.04739(15) 0.64741(7) 0.73321(12) 0.0235(4) Uani 1 1 d . . . . .
H6 H 0.079180 0.680995 0.720285 0.028 Uiso 1 1 calc R U . . .
C7 C 0.24544(14) 0.44278(7) 0.68609(11) 0.0161(3) Uani 1 1 d . . . . .
C8 C 0.31097(14) 0.41835(7) 0.75749(11) 0.0165(3) Uani 1 1 d . . . . .
C9 C 0.34650(14) 0.36513(7) 0.74917(11) 0.0173(3) Uani 1 1 d . . . . .
H9 H 0.390577 0.348191 0.797382 0.021 Uiso 1 1 calc R U . . .
C10 C 0.31962(14) 0.33595(7) 0.67261(11) 0.0173(3) Uani 1 1 d . . . . .
C11 C 0.25707(14) 0.36207(7) 0.60193(11) 0.0188(3) Uani 1 1 d . . . . .
H11 H 0.239531 0.343029 0.548765 0.023 Uiso 1 1 calc R U . . .
C12 C 0.21973(14) 0.41507(7) 0.60704(11) 0.0173(3) Uani 1 1 d . . . . .
C13 C 0.34103(15) 0.44821(7) 0.84316(11) 0.0192(4) Uani 1 1 d . . . . .
H13 H 0.319615 0.487149 0.832548 0.023 Uiso 1 1 calc R U . . .
C14 C 0.2743(2) 0.42630(9) 0.90930(13) 0.0349(5) Uani 1 1 d . . . . .
H14A H 0.195200 0.431060 0.887594 0.052 Uiso 1 1 calc R U . . .
H14B H 0.294345 0.446158 0.963765 0.052 Uiso 1 1 calc R U . . .
H14C H 0.290488 0.387580 0.919075 0.052 Uiso 1 1 calc R U . . .
C15 C 0.46521(17) 0.44694(10) 0.87749(14) 0.0383(6) Uani 1 1 d . . . . .
H15A H 0.488720 0.409337 0.890291 0.057 Uiso 1 1 calc R U . . .
H15B H 0.481110 0.468755 0.930332 0.057 Uiso 1 1 calc R U . . .
H15C H 0.505419 0.461919 0.833870 0.057 Uiso 1 1 calc R U . . .
C16 C 0.35231(15) 0.27675(7) 0.66685(11) 0.0207(4) Uani 1 1 d . . . . .
H16 H 0.405665 0.267913 0.720462 0.025 Uiso 1 1 calc R U . . .
C17 C 0.41026(18) 0.26533(9) 0.58992(13) 0.0309(5) Uani 1 1 d . . . . .
H17A H 0.358693 0.271841 0.536138 0.046 Uiso 1 1 calc R U . . .
H17B H 0.434929 0.227400 0.591813 0.046 Uiso 1 1 calc R U . . .
H17C H 0.474382 0.289415 0.592396 0.046 Uiso 1 1 calc R U . . .
C18 C 0.25060(17) 0.24037(8) 0.66556(14) 0.0277(4) Uani 1 1 d . . . . .
H18A H 0.222860 0.244151 0.720306 0.042 Uiso 1 1 calc R U . . .
H18B H 0.271103 0.202413 0.657797 0.042 Uiso 1 1 calc R U . . .
H18C H 0.192777 0.251266 0.617756 0.042 Uiso 1 1 calc R U . . .
C19 C 0.14942(16) 0.44148(8) 0.52905(11) 0.0231(4) Uani 1 1 d . . . . .
H19 H 0.147581 0.481416 0.540522 0.028 Uiso 1 1 calc R U . . .
C20 C 0.19917(19) 0.43353(9) 0.44674(13) 0.0332(5) Uani 1 1 d . . . . .
H20A H 0.277501 0.443781 0.457844 0.050 Uiso 1 1 calc R U . . .
H20B H 0.159599 0.456411 0.400572 0.050 Uiso 1 1 calc R U . . .
H20C H 0.192246 0.395314 0.429095 0.050 Uiso 1 1 calc R U . . .
C21 C 0.03015(17) 0.42079(9) 0.51588(14) 0.0340(5) Uani 1 1 d . . . . .
H21A H 0.029385 0.381497 0.505642 0.051 Uiso 1 1 calc R U . . .
H21B H -0.013146 0.439102 0.465950 0.051 Uiso 1 1 calc R U . . .
H21C H -0.002228 0.428527 0.567594 0.051 Uiso 1 1 calc R U . . .
C22 C -0.04892(18) 0.33580(8) 0.76275(17) 0.0316(5) Uani 1 1 d . . . . .
H22A H -0.118(2) 0.3329(11) 0.7220(17) 0.052(8) Uiso 1 1 d . . . . .
H22B H -0.058(2) 0.3326(10) 0.8206(16) 0.043(7) Uiso 1 1 d . . . . .

loop_
_atom_site_aniso_label
_atom_site_aniso_U_11
_atom_site_aniso_U_22
_atom_site_aniso_U_33
_atom_site_aniso_U_23
_atom_site_aniso_U_13
_atom_site_aniso_U_12
Sb 0.03620(12) 0.02116(10) 0.02659(10) -0.00065(7) 0.00834(8) -0.00180(7)
F1A 0.081(4) 0.096(5) 0.071(4) 0.046(3) 0.053(3) 0.016(3)
F2A 0.060(5) 0.198(11) 0.070(4) 0.023(7) 0.014(4) 0.030(6)
F3A 0.299(11) 0.055(4) 0.103(5) -0.052(4) 0.066(6) -0.059(5)
F1 0.101(2) 0.076(2) 0.0390(14) -0.0213(14) 0.0205(14) 0.0068(18)
F2 0.0485(19) 0.0415(16) 0.091(3) 0.0197(15) -0.0037(18) 0.0141(14)
F3 0.0511(16) 0.0395(14) 0.096(2) 0.0027(14) 0.0168(14) -0.0159(11)
Ag 0.01847(10) 0.01169(9) 0.02001(10) 0.000 0.00268(7) 0.000
N 0.0159(7) 0.0150(7) 0.0151(7) 0.0001(5) -0.0001(5) -0.0010(6)
C1 0.0176(8) 0.0175(8) 0.0154(8) 0.0007(6) -0.0009(6) -0.0023(7)
C2 0.0202(9) 0.0207(9) 0.0281(10) 0.0012(7) 0.0034(7) -0.0041(7)
C3 0.0258(10) 0.0155(8) 0.0284(10) 0.0032(7) 0.0013(8) -0.0068(7)
C4 0.0223(9) 0.0147(8) 0.0183(8) 0.0009(7) -0.0038(7) -0.0025(7)
C5 0.0180(8) 0.0136(8) 0.0142(7) -0.0004(6) -0.0035(6) -0.0003(6)
C6 0.0286(10) 0.0124(8) 0.0269(9) 0.0017(7) -0.0034(8) -0.0023(7)
C7 0.0142(8) 0.0153(8) 0.0194(8) 0.0004(6) 0.0040(6) -0.0027(6)
C8 0.0146(8) 0.0193(8) 0.0156(8) -0.0003(6) 0.0023(6) -0.0028(6)
C9 0.0169(8) 0.0183(8) 0.0157(8) 0.0006(6) -0.0007(6) 0.0007(7)
C10 0.0166(8) 0.0169(8) 0.0182(8) 0.0001(6) 0.0029(6) -0.0021(7)
C11 0.0187(8) 0.0206(9) 0.0162(8) -0.0022(6) 0.0005(7) -0.0016(7)
C12 0.0175(8) 0.0182(8) 0.0155(8) 0.0013(6) 0.0002(6) -0.0016(7)
C13 0.0220(9) 0.0187(9) 0.0165(8) -0.0027(7) 0.0025(7) 0.0018(7)
C14 0.0492(14) 0.0379(12) 0.0191(10) -0.0043(8) 0.0103(9) -0.0076(10)
C15 0.0269(11) 0.0529(15) 0.0318(11) -0.0234(10) -0.0049(9) 0.0057(10)
C16 0.0229(9) 0.0159(8) 0.0209(9) -0.0009(7) -0.0030(7) 0.0018(7)
C17 0.0345(12) 0.0291(11) 0.0288(10) -0.0059(8) 0.0045(9) 0.0084(9)
C18 0.0281(11) 0.0188(9) 0.0331(11) -0.0003(8) -0.0043(8) -0.0019(8)
C19 0.0304(10) 0.0191(9) 0.0171(8) 0.0019(7) -0.0035(7) 0.0021(8)
C20 0.0389(12) 0.0381(12) 0.0210(10) 0.0070(8) 0.0002(9) -0.0022(10)
C21 0.0242(11) 0.0463(13) 0.0275(10) 0.0045(9) -0.0072(8) 0.0054(9)
C22 0.0329(12) 0.0142(9) 0.0503(14) 0.0001(9) 0.0145(11) -0.0026(8)

loop_
_atom_type_symbol
_atom_type_description
_atom_type_scat_dispersion_real
_atom_type_scat_dispersion_imag
_atom_type_scat_source
C C 0.0033 0.0016 'International Tables Vol C Tables 4.2.6.8 and 6.1.1.4'
H H 0.0000 0.0000 'International Tables Vol C Tables 4.2.6.8 and 6.1.1.4'
Ag Ag -0.8971 1.1015 'International Tables Vol C Tables 4.2.6.8 and 6.1.1.4'
F F 0.0171 0.0103 'International Tables Vol C Tables 4.2.6.8 and 6.1.1.4'
N N 0.0061 0.0033 'International Tables Vol C Tables 4.2.6.8 and 6.1.1.4'
Sb Sb -0.5866 1.5461 'International Tables Vol C Tables 4.2.6.8 and 6.1.1.4'

loop_
_geom_angle_atom_site_label_1
_geom_angle_atom_site_label_2
_geom_angle_atom_site_label_3
_geom_angle
_geom_angle_site_symmetry_1
_geom_angle_site_symmetry_3
_geom_angle_publ_flag
F1A Sb F2A 91.1(3) . . ?
F3A Sb F1A 89.0(3) . . ?
F3A Sb F2A 89.0(5) . . ?
F2 Sb F1 88.27(19) . . ?
F2 Sb F3 90.31(14) . . ?
F3 Sb F1 89.64(13) . . ?
N Ag N 73.42(8) . 2_556 ?
C22 Ag N 126.41(7) 2_556 . ?
C22 Ag N 160.17(7) 2_556 2_556 ?
C22 Ag N 160.17(7) . . ?
C22 Ag N 126.41(7) . 2_556 ?
C22 Ag C22 33.77(11) 2_556 . ?
C1 N Ag 125.47(11) . . ?
C1 N C5 119.41(14) . . ?
C5 N Ag 115.11(11) . . ?
N C1 C2 121.11(16) . . ?
N C1 C7 115.85(15) . . ?
C2 C1 C7 123.03(16) . . ?
C1 C2 H2 120.0 . . ?
C3 C2 C1 120.01(17) . . ?
C3 C2 H2 120.0 . . ?
C2 C3 H3 120.2 . . ?
C2 C3 C4 119.66(17) . . ?
C4 C3 H3 120.2 . . ?
C3 C4 C6 123.10(16) . . ?
C5 C4 C3 117.33(16) . . ?
C5 C4 C6 119.55(16) . . ?
N C5 C4 122.45(16) . . ?
N C5 C5 118.13(9) . 2_556 ?
C4 C5 C5 119.42(10) . 2_556 ?
C4 C6 H6 119.5 . . ?
C6 C6 C4 120.98(10) 2_556 . ?
C6 C6 H6 119.5 2_556 . ?
C8 C7 C1 119.71(15) . . ?
C8 C7 C12 120.84(16) . . ?
C12 C7 C1 119.38(15) . . ?
C7 C8 C13 121.44(16) . . ?
C9 C8 C7 118.35(15) . . ?
C9 C8 C13 120.20(15) . . ?
C8 C9 H9 118.9 . . ?
C10 C9 C8 122.23(16) . . ?
C10 C9 H9 118.9 . . ?
C9 C10 C11 117.94(16) . . ?
C9 C10 C16 121.33(15) . . ?
C11 C10 C16 120.67(15) . . ?
C10 C11 H11 119.0 . . ?
C12 C11 C10 121.94(16) . . ?
C12 C11 H11 119.0 . . ?
C7 C12 C19 121.16(15) . . ?
C11 C12 C7 118.64(15) . . ?
C11 C12 C19 120.18(15) . . ?
C8 C13 H13 107.3 . . ?
C8 C13 C14 110.65(15) . . ?
C8 C13 C15 112.45(15) . . ?
C14 C13 H13 107.3 . . ?
C14 C13 C15 111.64(18) . . ?
C15 C13 H13 107.3 . . ?
C13 C14 H14A 109.5 . . ?
C13 C14 H14B 109.5 . . ?
C13 C14 H14C 109.5 . . ?
H14A C14 H14B 109.5 . . ?
H14A C14 H14C 109.5 . . ?
H14B C14 H14C 109.5 . . ?
C13 C15 H15A 109.5 . . ?
C13 C15 H15B 109.5 . . ?
C13 C15 H15C 109.5 . . ?
H15A C15 H15B 109.5 . . ?
H15A C15 H15C 109.5 . . ?
H15B C15 H15C 109.5 . . ?
C10 C16 H16 107.5 . . ?
C10 C16 C17 112.73(15) . . ?
C10 C16 C18 109.83(15) . . ?
C17 C16 H16 107.5 . . ?
C17 C16 C18 111.53(16) . . ?
C18 C16 H16 107.5 . . ?
C16 C17 H17A 109.5 . . ?
C16 C17 H17B 109.5 . . ?
C16 C17 H17C 109.5 . . ?
H17A C17 H17B 109.5 . . ?
H17A C17 H17C 109.5 . . ?
H17B C17 H17C 109.5 . . ?
C16 C18 H18A 109.5 . . ?
C16 C18 H18B 109.5 . . ?
C16 C18 H18C 109.5 . . ?
H18A C18 H18B 109.5 . . ?
H18A C18 H18C 109.5 . . ?
H18B C18 H18C 109.5 . . ?
C12 C19 H19 107.6 . . ?
C12 C19 C20 111.91(16) . . ?
C12 C19 C21 111.57(16) . . ?
C20 C19 H19 107.6 . . ?
C21 C19 H19 107.6 . . ?
C21 C19 C20 110.47(16) . . ?
C19 C20 H20A 109.5 . . ?
C19 C20 H20B 109.5 . . ?
C19 C20 H20C 109.5 . . ?
H20A C20 H20B 109.5 . . ?
H20A C20 H20C 109.5 . . ?
H20B C20 H20C 109.5 . . ?
C19 C21 H21A 109.5 . . ?
C19 C21 H21B 109.5 . . ?
C19 C21 H21C 109.5 . . ?
H21A C21 H21B 109.5 . . ?
H21A C21 H21C 109.5 . . ?
H21B C21 H21C 109.5 . . ?
Ag C22 H22A 102.9(16) . . ?
Ag C22 H22B 104.0(15) . . ?
C22 C22 Ag 73.11(5) 2_556 . ?
C22 C22 H22A 121.9(16) 2_556 . ?
C22 C22 H22B 123.3(16) 2_556 . ?
H22A C22 H22B 114(2) . . ?

loop_
_geom_bond_atom_site_label_1
_geom_bond_atom_site_label_2
_geom_bond_distance
_geom_bond_site_symmetry_2
_geom_bond_publ_flag
Sb F1A 1.846(3) . ?
Sb F2A 1.855(5) . ?
Sb F3A 1.839(4) . ?
Sb F1 1.859(2) . ?
Sb F2 1.855(3) . ?
Sb F3 1.858(2) . ?
Ag N 2.2843(15) 2_556 ?
Ag N 2.2842(15) . ?
Ag C22 2.283(2) . ?
Ag C22 2.283(2) 2_556 ?
N C1 1.340(2) . ?
N C5 1.364(2) . ?
C1 C2 1.409(2) . ?
C1 C7 1.491(2) . ?
C2 H2 0.9500 . ?
C2 C3 1.373(3) . ?
C3 H3 0.9500 . ?
C3 C4 1.413(3) . ?
C4 C5 1.406(2) . ?
C4 C6 1.429(3) . ?
C5 C5 1.444(3) 2_556 ?
C6 C6 1.354(4) 2_556 ?
C6 H6 0.9500 . ?
C7 C8 1.401(2) . ?
C7 C12 1.405(2) . ?
C8 C9 1.393(2) . ?
C8 C13 1.523(2) . ?
C9 H9 0.9500 . ?
C9 C10 1.392(2) . ?
C10 C11 1.396(2) . ?
C10 C16 1.517(2) . ?
C11 H11 0.9500 . ?
C11 C12 1.389(2) . ?
C12 C19 1.521(2) . ?
C13 H13 1.0000 . ?
C13 C14 1.523(3) . ?
C13 C15 1.528(3) . ?
C14 H14A 0.9800 . ?
C14 H14B 0.9800 . ?
C14 H14C 0.9800 . ?
C15 H15A 0.9800 . ?
C15 H15B 0.9800 . ?
C15 H15C 0.9800 . ?
C16 H16 1.0000 . ?
C16 C17 1.526(3) . ?
C16 C18 1.532(3) . ?
C17 H17A 0.9800 . ?
C17 H17B 0.9800 . ?
C17 H17C 0.9800 . ?
C18 H18A 0.9800 . ?
C18 H18B 0.9800 . ?
C18 H18C 0.9800 . ?
C19 H19 1.0000 . ?
C19 C20 1.531(3) . ?
C19 C21 1.529(3) . ?
C20 H20A 0.9800 . ?
C20 H20B 0.9800 . ?
C20 H20C 0.9800 . ?
C21 H21A 0.9800 . ?
C21 H21B 0.9800 . ?
C21 H21C 0.9800 . ?
C22 C22 1.326(4) 2_556 ?
C22 H22A 0.97(3) . ?
C22 H22B 0.94(2) . ?

loop_
_geom_torsion_atom_site_label_1
_geom_torsion_atom_site_label_2
_geom_torsion_atom_site_label_3
_geom_torsion_atom_site_label_4
_geom_torsion
_geom_torsion_site_symmetry_1
_geom_torsion_site_symmetry_2
_geom_torsion_site_symmetry_3
_geom_torsion_site_symmetry_4
_geom_torsion_publ_flag
Ag N C1 C2 177.70(12) . . . . ?
Ag N C1 C7 -2.3(2) . . . . ?
Ag N C5 C4 -177.84(12) . . . . ?
Ag N C5 C5 2.8(2) . . . 2_556 ?
N C1 C2 C3 0.2(3) . . . . ?
N C1 C7 C8 -87.40(19) . . . . ?
N C1 C7 C12 89.66(19) . . . . ?
C1 N C5 C4 1.5(2) . . . . ?
C1 N C5 C5 -177.84(17) . . . 2_556 ?
C1 C2 C3 C4 1.2(3) . . . . ?
C1 C7 C8 C9 174.61(15) . . . . ?
C1 C7 C8 C13 -4.0(2) . . . . ?
C1 C7 C12 C11 -174.60(16) . . . . ?
C1 C7 C12 C19 3.5(2) . . . . ?
C2 C1 C7 C8 92.6(2) . . . . ?
C2 C1 C7 C12 -90.3(2) . . . . ?
C2 C3 C4 C5 -1.3(3) . . . . ?
C2 C3 C4 C6 176.73(17) . . . . ?
C3 C4 C5 N -0.1(2) . . . . ?
C3 C4 C5 C5 179.25(18) . . . 2_556 ?
C3 C4 C6 C6 -176.3(2) . . . 2_556 ?
C5 N C1 C2 -1.6(2) . . . . ?
C5 N C1 C7 178.42(14) . . . . ?
C5 C4 C6 C6 1.6(3) . . . 2_556 ?
C6 C4 C5 N -178.14(16) . . . . ?
C6 C4 C5 C5 1.2(3) . . . 2_556 ?
C7 C1 C2 C3 -179.76(16) . . . . ?
C7 C8 C9 C10 0.4(3) . . . . ?
C7 C8 C13 C14 105.4(2) . . . . ?
C7 C8 C13 C15 -129.01(19) . . . . ?
C7 C12 C19 C20 134.09(18) . . . . ?
C7 C12 C19 C21 -101.6(2) . . . . ?
C8 C7 C12 C11 2.4(2) . . . . ?
C8 C7 C12 C19 -179.51(16) . . . . ?
C8 C9 C10 C11 1.5(3) . . . . ?
C8 C9 C10 C16 -175.61(16) . . . . ?
C9 C8 C13 C14 -73.2(2) . . . . ?
C9 C8 C13 C15 52.4(2) . . . . ?
C9 C10 C11 C12 -1.5(3) . . . . ?
C9 C10 C16 C17 -129.70(18) . . . . ?
C9 C10 C16 C18 105.26(19) . . . . ?
C10 C11 C12 C7 -0.4(3) . . . . ?
C10 C11 C12 C19 -178.49(17) . . . . ?
C11 C10 C16 C17 53.2(2) . . . . ?
C11 C10 C16 C18 -71.8(2) . . . . ?
C11 C12 C19 C20 -47.9(2) . . . . ?
C11 C12 C19 C21 76.5(2) . . . . ?
C12 C7 C8 C9 -2.4(2) . . . . ?
C12 C7 C8 C13 179.02(16) . . . . ?
C13 C8 C9 C10 178.97(16) . . . . ?
C16 C10 C11 C12 175.65(16) . . . . ?

loop_
_smtbx_masks_void_nr
_smtbx_masks_void_average_x
_smtbx_masks_void_average_y
_smtbx_masks_void_average_z
_smtbx_masks_void_volume
_smtbx_masks_void_count_electrons
_smtbx_masks_void_content
1 0.000 -0.129 0.250 170.1 43.3 '0.8 C6H14'
2 0.000 0.129 0.750 170.1 43.3 '0.8 C6H14'
3 0.500 0.371 0.250 170.1 43.3 '0.8 C6H14'
4 0.500 0.629 0.750 170.1 43.3 '0.8 C6H14'
